data_1563579
loop_
_publ_author_name
'Du, Xiao-Di'
'Xiao, Hong-Ping'
'Zhou, Xin-Hui'
'Wu, Tao'
'You, Xiao-Zeng'

_publ_section_title
;
 Diversity of coordination modes in the polymers based on
 3,3&#x2032;,4,4&#x2032;-biphenylcarboxylate ligand
;
_journal_issue 6
_journal_name_full 'Journal of Solid State Chemistry'
_journal_page_first 1464
_journal_page_last 1472
_journal_paper_doi 10.1016/j.jssc.2010.04.029
_journal_volume 183
_journal_year 2010
_chemical_formula_moiety 'C72 H48 Mn2 N8 O16'
_chemical_formula_sum 'C72 H48 Mn2 N8 O16'
_chemical_formula_weight 1391.06
_space_group_IT_number 14
_space_group_name_Hall '-P 2yn'
_space_group_name_H-M_alt 'P 1 21/n 1'
_symmetry_cell_setting monoclinic
_symmetry_space_group_name_Hall '-P 2yn'
_symmetry_space_group_name_H-M 'P 1 21/n 1'
_atom_sites_solution_hydrogens geom
_atom_sites_solution_primary direct
_atom_sites_solution_secondary difmap
_audit_creation_method SHELXL-97
_cell_angle_alpha 90.00
_cell_angle_beta 102.341(5)
_cell_angle_gamma 90.00
_cell_formula_units_Z 2
_cell_length_a 15.019(4)
_cell_length_b 10.491(3)
_cell_length_c 19.638(5)
_cell_measurement_reflns_used 2001
_cell_measurement_temperature 298(2)
_cell_measurement_theta_max 21.02
_cell_measurement_theta_min 2.73
_cell_volume 3022.7(14)
_computing_cell_refinement 'SMART; Bruker, 2000'
_computing_data_collection 'SMART; Bruker, 2000'
_computing_data_reduction 'SAINT; Bruker, 2000'
_computing_molecular_graphics 'SHELXTL; Bruker, 2000'
_computing_publication_material 'SHELXTL; Bruker, 2000'
_computing_structure_refinement 'SHELXTL; Bruker, 2000'
_computing_structure_solution 'SHELXTL; Bruker, 2000'
_diffrn_ambient_temperature 298(2)
_diffrn_measured_fraction_theta_full 0.997
_diffrn_measured_fraction_theta_max 0.997
_diffrn_measurement_device_type 'Bruker smart apex II CCD'
_diffrn_measurement_method 'phi and omega scans'
_diffrn_radiation_monochromator graphite
_diffrn_radiation_source 'fine-focus sealed tube'
_diffrn_radiation_type MoK\a
_diffrn_radiation_wavelength 0.71073
_diffrn_reflns_av_R_equivalents 0.0581
_diffrn_reflns_av_sigmaI/netI 0.0832
_diffrn_reflns_limit_h_max 17
_diffrn_reflns_limit_h_min -15
_diffrn_reflns_limit_k_max 12
_diffrn_reflns_limit_k_min -12
_diffrn_reflns_limit_l_max 23
_diffrn_reflns_limit_l_min -23
_diffrn_reflns_number 14833
_diffrn_reflns_theta_full 25.10
_diffrn_reflns_theta_max 25.10
_diffrn_reflns_theta_min 1.92
_exptl_absorpt_coefficient_mu 0.501
_exptl_absorpt_correction_T_max 0.9286
_exptl_absorpt_correction_T_min 0.8849
_exptl_absorpt_correction_type multi-scan
_exptl_absorpt_process_details '(SADABS; Bruker, 2000)'
_exptl_crystal_colour Yellow
_exptl_crystal_density_diffrn 1.528
_exptl_crystal_density_method 'not measured'
_exptl_crystal_description Block
_exptl_crystal_F_000 1428
_exptl_crystal_size_max 0.25
_exptl_crystal_size_mid 0.21
_exptl_crystal_size_min 0.15
_refine_diff_density_max 0.338
_refine_diff_density_min -0.315
_refine_diff_density_rms 0.048
_refine_ls_extinction_method none
_refine_ls_goodness_of_fit_ref 0.985
_refine_ls_hydrogen_treatment mixed
_refine_ls_matrix_type full
_refine_ls_number_parameters 446
_refine_ls_number_reflns 5370
_refine_ls_number_restraints 0
_refine_ls_restrained_S_all 0.985
_refine_ls_R_factor_all 0.0874
_refine_ls_R_factor_gt 0.0513
_refine_ls_shift/su_max 0.001
_refine_ls_shift/su_mean 0.000
_refine_ls_structure_factor_coef Fsqd
_refine_ls_weighting_details 'calc w=1/[\s^2^(Fo^2^)+(0.0104P)^2^] where P=(Fo^2^+2Fc^2^)/3'
_refine_ls_weighting_scheme calc
_refine_ls_wR_factor_gt 0.0722
_refine_ls_wR_factor_ref 0.0790
_reflns_number_gt 3480
_reflns_number_total 5370
_reflns_threshold_expression >2sigma(I)
_cod_data_source_file JSSC-2010-183-1464.cif
_cod_data_source_block 3
_cod_depositor_comments
;
The following automatic conversions were performed:

data item '_exptl_absorpt_correction_type' value 'Multi-scan' was
changed to 'multi-scan' in accordance with the built-in table derived
from the CIF Core dictionary named 'cif_core.dic' version 2.4.5 last
updated on 2014-11-21.

data item '_symmetry_cell_setting' value 'Monoclinic' was changed to
'monoclinic' in accordance with the built-in table derived from the
CIF Core dictionary named 'cif_core.dic' version 2.4.5 last updated
on 2014-11-21.

Automatic conversion script
Id: cif_fix_values 8369 2020-08-20 11:38:08Z andrius 
;
_cod_original_cell_volume 3022.8(13)
_cod_original_sg_symbol_Hall '-P 2yn '
_cod_original_sg_symbol_H-M 'P2(1)/n  '
_cod_database_code 1563579

loop_
_symmetry_equiv_pos_as_xyz
'x, y, z'
'-x+1/2, y+1/2, -z+1/2'
'-x, -y, -z'
'x-1/2, -y-1/2, z-1/2'

loop_
_atom_site_label
_atom_site_type_symbol
_atom_site_fract_x
_atom_site_fract_y
_atom_site_fract_z
_atom_site_U_iso_or_equiv
_atom_site_adp_type
_atom_site_occupancy
_atom_site_symmetry_multiplicity
_atom_site_calc_flag
_atom_site_refinement_flags
_atom_site_disorder_assembly
_atom_site_disorder_group
Mn1 Mn 0.62801(3) 0.30837(4) 0.87048(2) 0.03592(14) Uani 1 1 d . . .
N1 N 0.53930(19) 0.1372(2) 0.82764(13) 0.0433(7) Uani 1 1 d . . .
N2 N 0.53603(19) 0.2566(2) 0.94682(13) 0.0417(7) Uani 1 1 d . . .
N3 N 0.71622(18) 0.2674(2) 0.79357(13) 0.0383(7) Uani 1 1 d . . .
N4 N 0.74065(18) 0.1694(2) 0.92114(13) 0.0419(7) Uani 1 1 d . . .
O1 O 0.68886(16) 0.4425(2) 0.94992(10) 0.0492(6) Uani 1 1 d . . .
O2 O 0.80047(19) 0.4675(2) 0.89762(11) 0.0762(9) Uani 1 1 d . . .
O3 O 0.94146(19) 0.5767(2) 0.91024(12) 0.0713(9) Uani 1 1 d . . .
H3A H 0.874(3) 0.531(4) 0.8992(18) 0.107 Uiso 1 1 d . . .
O4 O 1.02500(17) 0.7090(2) 0.98048(11) 0.0626(7) Uani 1 1 d . . .
O5 O 0.52190(17) 0.6218(2) 1.33893(11) 0.0721(8) Uani 1 1 d . . .
O6 O 0.61285(17) 0.7838(2) 1.37979(11) 0.0611(7) Uani 1 1 d . . .
H6 H 0.5847 0.7826 1.4113 0.092 Uiso 1 1 calc R . .
O7 O 0.44969(15) 0.55065(19) 1.18636(10) 0.0443(6) Uani 1 1 d . . .
O8 O 0.54580(16) 0.4005(2) 1.23207(12) 0.0650(7) Uani 1 1 d . . .
C1 C 0.5451(2) 0.0757(3) 0.76934(17) 0.0565(10) Uani 1 1 d . . .
H1 H 0.5817 0.1107 0.7415 0.068 Uiso 1 1 calc R . .
C2 C 0.5007(3) -0.0353(3) 0.74798(19) 0.0704(12) Uani 1 1 d . . .
H2 H 0.5067 -0.0744 0.7067 0.084 Uiso 1 1 calc R . .
C3 C 0.4475(3) -0.0875(3) 0.7886(2) 0.0754(13) Uani 1 1 d . . .
H3 H 0.4182 -0.1649 0.7764 0.090 Uiso 1 1 calc R . .
C4 C 0.4377(3) -0.0244(3) 0.84796(18) 0.0639(11) Uani 1 1 d . . .
H4 H 0.4001 -0.0574 0.8756 0.077 Uiso 1 1 calc R . .
C5 C 0.4840(2) 0.0882(3) 0.86603(16) 0.0414(9) Uani 1 1 d . . .
C6 C 0.4772(2) 0.1608(3) 0.92938(16) 0.0389(8) Uani 1 1 d . . .
C7 C 0.4130(3) 0.1335(3) 0.96824(18) 0.0585(11) Uani 1 1 d . . .
H7 H 0.3718 0.0672 0.9553 0.070 Uiso 1 1 calc R . .
C8 C 0.4109(3) 0.2052(4) 1.02575(19) 0.0725(12) Uani 1 1 d . . .
H8 H 0.3684 0.1868 1.0525 0.087 Uiso 1 1 calc R . .
C9 C 0.4701(3) 0.3030(4) 1.04461(17) 0.0650(11) Uani 1 1 d . . .
H9 H 0.4690 0.3526 1.0837 0.078 Uiso 1 1 calc R . .
C10 C 0.5317(2) 0.3255(3) 1.00328(17) 0.0556(10) Uani 1 1 d . . .
H10 H 0.5726 0.3925 1.0153 0.067 Uiso 1 1 calc R . .
C11 C 0.7003(2) 0.3176(3) 0.73015(16) 0.0514(9) Uani 1 1 d . . .
H11 H 0.6497 0.3700 0.7162 0.062 Uiso 1 1 calc R . .
C12 C 0.7564(3) 0.2947(3) 0.68409(18) 0.0646(11) Uani 1 1 d . . .
H12 H 0.7437 0.3305 0.6397 0.078 Uiso 1 1 calc R . .
C13 C 0.8305(3) 0.2189(3) 0.70486(19) 0.0707(13) Uani 1 1 d . . .
H13 H 0.8691 0.2024 0.6747 0.085 Uiso 1 1 calc R . .
C14 C 0.8482(2) 0.1672(3) 0.76995(18) 0.0551(10) Uani 1 1 d . . .
H14 H 0.8992 0.1159 0.7848 0.066 Uiso 1 1 calc R . .
C15 C 0.7890(2) 0.1921(3) 0.81392(16) 0.0390(8) Uani 1 1 d . . .
C16 C 0.8021(2) 0.1354(3) 0.88435(16) 0.0392(8) Uani 1 1 d . . .
C17 C 0.8708(2) 0.0498(3) 0.90987(17) 0.0484(9) Uani 1 1 d . . .
H17 H 0.9128 0.0276 0.8833 0.058 Uiso 1 1 calc R . .
C18 C 0.8766(2) -0.0024(3) 0.97492(19) 0.0595(10) Uani 1 1 d . . .
H18 H 0.9220 -0.0613 0.9925 0.071 Uiso 1 1 calc R . .
C19 C 0.8151(3) 0.0333(3) 1.01337(18) 0.0620(11) Uani 1 1 d . . .
H19 H 0.8178 0.0000 1.0577 0.074 Uiso 1 1 calc R . .
C20 C 0.7490(2) 0.1199(3) 0.98465(17) 0.0544(10) Uani 1 1 d . . .
H20 H 0.7077 0.1455 1.0111 0.065 Uiso 1 1 calc R . .
C21 C 0.7632(2) 0.4911(3) 0.94750(16) 0.0424(9) Uani 1 1 d . . .
C22 C 0.9581(2) 0.6433(3) 0.96575(16) 0.0420(9) Uani 1 1 d . . .
C23 C 0.5806(2) 0.6957(4) 1.33399(16) 0.0456(9) Uani 1 1 d . . .
C24 C 0.5275(2) 0.5110(3) 1.21469(15) 0.0371(8) Uani 1 1 d . . .
C25 C 0.6055(2) 0.6046(3) 1.22165(14) 0.0332(8) Uani 1 1 d . . .
C26 C 0.6288(2) 0.6940(3) 1.27456(14) 0.0369(8) Uani 1 1 d . . .
C27 C 0.6979(2) 0.7792(3) 1.27263(15) 0.0460(9) Uani 1 1 d . . .
H27 H 0.7119 0.8409 1.3073 0.055 Uiso 1 1 calc R . .
C28 C 0.7468(2) 0.7754(3) 1.22066(15) 0.0425(9) Uani 1 1 d . . .
H28 H 0.7924 0.8353 1.2202 0.051 Uiso 1 1 calc R . .
C29 C 0.7283(2) 0.6828(3) 1.16915(14) 0.0346(8) Uani 1 1 d . . .
C30 C 0.6571(2) 0.5990(3) 1.17069(14) 0.0364(8) Uani 1 1 d . . .
H30 H 0.6433 0.5368 1.1363 0.044 Uiso 1 1 calc R . .
C31 C 0.7851(2) 0.6717(3) 1.11560(14) 0.0338(8) Uani 1 1 d . . .
C32 C 0.8679(2) 0.7327(3) 1.12268(15) 0.0368(8) Uani 1 1 d . . .
H32 H 0.8893 0.7842 1.1612 0.044 Uiso 1 1 calc R . .
C33 C 0.9189(2) 0.7174(3) 1.07284(14) 0.0362(8) Uani 1 1 d . . .
H33 H 0.9747 0.7592 1.0790 0.043 Uiso 1 1 calc R . .
C34 C 0.8913(2) 0.6431(3) 1.01407(14) 0.0330(8) Uani 1 1 d . . .
C35 C 0.8077(2) 0.5795(3) 1.00580(14) 0.0330(8) Uani 1 1 d . . .
C36 C 0.7575(2) 0.5957(3) 1.05720(14) 0.0373(8) Uani 1 1 d . . .
H36 H 0.7022 0.5530 1.0520 0.045 Uiso 1 1 calc R . .

loop_
_atom_site_aniso_label
_atom_site_aniso_U_11
_atom_site_aniso_U_22
_atom_site_aniso_U_33
_atom_site_aniso_U_23
_atom_site_aniso_U_13
_atom_site_aniso_U_12
Mn1 0.0345(3) 0.0387(3) 0.0370(3) -0.0042(2) 0.0131(2) 0.0004(3)
N1 0.043(2) 0.0417(16) 0.0472(17) -0.0066(14) 0.0142(15) -0.0020(15)
N2 0.045(2) 0.0399(16) 0.0424(17) -0.0037(13) 0.0149(15) -0.0037(15)
N3 0.0356(19) 0.0413(16) 0.0398(17) 0.0002(13) 0.0120(14) 0.0028(14)
N4 0.0427(19) 0.0418(16) 0.0427(17) 0.0013(13) 0.0125(14) 0.0043(15)
O1 0.0424(16) 0.0581(15) 0.0505(14) -0.0199(11) 0.0174(12) -0.0151(13)
O2 0.082(2) 0.102(2) 0.0565(16) -0.0436(15) 0.0428(16) -0.0406(18)
O3 0.073(2) 0.094(2) 0.0606(17) -0.0324(15) 0.0458(16) -0.0334(17)
O4 0.0564(19) 0.0915(19) 0.0495(15) -0.0147(14) 0.0328(13) -0.0317(16)
O5 0.0554(19) 0.117(2) 0.0519(16) -0.0167(14) 0.0301(14) -0.0372(17)
O6 0.0644(19) 0.0794(17) 0.0518(16) -0.0211(14) 0.0398(14) -0.0120(16)
O7 0.0265(14) 0.0462(14) 0.0592(15) 0.0103(11) 0.0069(11) 0.0005(12)
O8 0.0416(17) 0.0468(15) 0.110(2) 0.0263(14) 0.0226(15) 0.0033(14)
C1 0.056(3) 0.059(2) 0.056(2) -0.018(2) 0.016(2) -0.010(2)
C2 0.078(3) 0.062(3) 0.072(3) -0.027(2) 0.017(2) -0.016(3)
C3 0.088(4) 0.054(2) 0.081(3) -0.019(2) 0.010(3) -0.033(3)
C4 0.073(3) 0.057(2) 0.063(3) -0.007(2) 0.018(2) -0.019(2)
C5 0.043(2) 0.0316(18) 0.046(2) 0.0005(16) 0.0028(18) 0.0017(18)
C6 0.035(2) 0.0354(19) 0.047(2) 0.0075(16) 0.0096(17) 0.0010(17)
C7 0.054(3) 0.059(2) 0.067(3) 0.000(2) 0.024(2) -0.019(2)
C8 0.067(3) 0.091(3) 0.071(3) 0.003(3) 0.042(3) -0.015(3)
C9 0.071(3) 0.079(3) 0.055(2) -0.010(2) 0.036(2) -0.007(3)
C10 0.060(3) 0.056(2) 0.057(2) -0.0156(19) 0.027(2) -0.015(2)
C11 0.051(3) 0.056(2) 0.050(2) 0.0061(19) 0.0164(19) 0.014(2)
C12 0.071(3) 0.079(3) 0.054(2) 0.012(2) 0.035(2) 0.020(3)
C13 0.078(3) 0.079(3) 0.072(3) 0.011(2) 0.052(3) 0.025(3)
C14 0.050(3) 0.051(2) 0.072(3) 0.007(2) 0.032(2) 0.017(2)
C15 0.038(2) 0.0341(18) 0.047(2) -0.0078(17) 0.0141(17) -0.0014(18)
C16 0.030(2) 0.0360(19) 0.049(2) -0.0054(16) 0.0048(17) -0.0037(17)
C17 0.037(2) 0.045(2) 0.060(2) -0.0014(18) 0.0039(19) 0.0027(19)
C18 0.044(3) 0.050(2) 0.077(3) 0.008(2) -0.004(2) 0.001(2)
C19 0.058(3) 0.065(3) 0.058(3) 0.017(2) 0.001(2) 0.000(2)
C20 0.052(3) 0.061(2) 0.051(2) 0.0058(19) 0.013(2) -0.002(2)
C21 0.046(2) 0.043(2) 0.039(2) -0.0056(16) 0.0120(19) -0.002(2)
C22 0.045(2) 0.050(2) 0.036(2) 0.0005(17) 0.0184(19) -0.0040(19)
C23 0.032(2) 0.071(3) 0.036(2) -0.0016(19) 0.0117(17) 0.001(2)
C24 0.036(2) 0.044(2) 0.037(2) 0.0034(17) 0.0205(17) 0.0000(19)
C25 0.028(2) 0.0393(19) 0.0334(18) 0.0053(15) 0.0097(15) 0.0001(16)
C26 0.030(2) 0.049(2) 0.0342(18) -0.0019(17) 0.0124(15) 0.0009(18)
C27 0.041(2) 0.059(2) 0.042(2) -0.0190(17) 0.0178(18) -0.0086(19)
C28 0.036(2) 0.052(2) 0.043(2) -0.0119(17) 0.0165(17) -0.0141(18)
C29 0.034(2) 0.0413(18) 0.0314(17) -0.0008(15) 0.0125(15) 0.0003(17)
C30 0.036(2) 0.0434(19) 0.0318(19) -0.0033(15) 0.0114(16) -0.0047(17)
C31 0.032(2) 0.0402(18) 0.0315(18) -0.0005(15) 0.0120(15) -0.0026(17)
C32 0.039(2) 0.0435(19) 0.0291(17) -0.0026(15) 0.0108(15) -0.0088(18)
C33 0.031(2) 0.045(2) 0.0352(19) 0.0033(15) 0.0127(16) -0.0103(17)
C34 0.034(2) 0.0373(18) 0.0308(18) 0.0026(14) 0.0131(16) 0.0012(16)
C35 0.032(2) 0.0385(18) 0.0303(18) -0.0020(15) 0.0111(15) -0.0024(17)
C36 0.031(2) 0.0457(19) 0.0384(19) -0.0040(16) 0.0133(16) -0.0086(17)

loop_
_atom_type_symbol
_atom_type_description
_atom_type_scat_dispersion_real
_atom_type_scat_dispersion_imag
_atom_type_scat_source
C C 0.0033 0.0016 'International Tables Vol C Tables 4.2.6.8 and 6.1.1.4'
H H 0.0000 0.0000 'International Tables Vol C Tables 4.2.6.8 and 6.1.1.4'
N N 0.0061 0.0033 'International Tables Vol C Tables 4.2.6.8 and 6.1.1.4'
O O 0.0106 0.0060 'International Tables Vol C Tables 4.2.6.8 and 6.1.1.4'
Mn Mn 0.3368 0.7283 'International Tables Vol C Tables 4.2.6.8 and 6.1.1.4'

loop_
_geom_angle_atom_site_label_1
_geom_angle_atom_site_label_2
_geom_angle_atom_site_label_3
_geom_angle
_geom_angle_site_symmetry_1
_geom_angle_site_symmetry_3
O7 Mn1 O1 91.54(8) 3_667 .
O7 Mn1 N3 96.88(9) 3_667 .
O1 Mn1 N3 113.00(9) . .
O7 Mn1 N1 98.43(9) 3_667 .
O1 Mn1 N1 154.58(9) . .
N3 Mn1 N1 89.06(9) . .
O7 Mn1 N4 166.44(9) 3_667 .
O1 Mn1 N4 86.66(9) . .
N3 Mn1 N4 71.62(9) . .
N1 Mn1 N4 88.75(9) . .
O7 Mn1 N2 99.93(9) 3_667 .
O1 Mn1 N2 84.47(9) . .
N3 Mn1 N2 155.39(9) . .
N1 Mn1 N2 70.84(9) . .
N4 Mn1 N2 93.27(9) . .
C1 N1 C5 117.4(3) . .
C1 N1 Mn1 123.8(2) . .
C5 N1 Mn1 118.5(2) . .
C6 N2 C10 118.2(3) . .
C6 N2 Mn1 117.8(2) . .
C10 N2 Mn1 123.6(2) . .
C11 N3 C15 119.1(3) . .
C11 N3 Mn1 122.7(2) . .
C15 N3 Mn1 118.2(2) . .
C20 N4 C16 117.7(3) . .
C20 N4 Mn1 124.5(2) . .
C16 N4 Mn1 117.8(2) . .
C21 O1 Mn1 119.2(2) . .
C21 O2 H3A 113.8(16) . .
C22 O3 H3A 114.2(18) . .
C23 O6 H6 109.5 . .
C24 O7 Mn1 147.7(2) . 3_667
N1 C1 C2 124.1(3) . .
N1 C1 H1 117.9 . .
C2 C1 H1 117.9 . .
C3 C2 C1 118.3(4) . .
C3 C2 H2 120.9 . .
C1 C2 H2 120.9 . .
C2 C3 C4 119.1(4) . .
C2 C3 H3 120.4 . .
C4 C3 H3 120.4 . .
C3 C4 C5 119.4(3) . .
C3 C4 H4 120.3 . .
C5 C4 H4 120.3 . .
N1 C5 C4 121.6(3) . .
N1 C5 C6 116.0(3) . .
C4 C5 C6 122.4(3) . .
N2 C6 C7 121.1(3) . .
N2 C6 C5 116.2(3) . .
C7 C6 C5 122.6(3) . .
C8 C7 C6 119.0(3) . .
C8 C7 H7 120.5 . .
C6 C7 H7 120.5 . .
C9 C8 C7 121.0(3) . .
C9 C8 H8 119.5 . .
C7 C8 H8 119.5 . .
C8 C9 C10 116.9(3) . .
C8 C9 H9 121.5 . .
C10 C9 H9 121.5 . .
N2 C10 C9 123.7(3) . .
N2 C10 H10 118.1 . .
C9 C10 H10 118.1 . .
N3 C11 C12 122.2(3) . .
N3 C11 H11 118.9 . .
C12 C11 H11 118.9 . .
C13 C12 C11 118.7(3) . .
C13 C12 H12 120.6 . .
C11 C12 H12 120.6 . .
C12 C13 C14 119.9(3) . .
C12 C13 H13 120.0 . .
C14 C13 H13 120.0 . .
C13 C14 C15 119.0(3) . .
C13 C14 H14 120.5 . .
C15 C14 H14 120.5 . .
N3 C15 C14 121.0(3) . .
N3 C15 C16 116.9(3) . .
C14 C15 C16 122.0(3) . .
N4 C16 C17 121.8(3) . .
N4 C16 C15 115.4(3) . .
C17 C16 C15 122.7(3) . .
C18 C17 C16 119.4(3) . .
C18 C17 H17 120.3 . .
C16 C17 H17 120.3 . .
C19 C18 C17 119.2(4) . .
C19 C18 H18 120.4 . .
C17 C18 H18 120.4 . .
C18 C19 C20 118.0(3) . .
C18 C19 H19 121.0 . .
C20 C19 H19 121.0 . .
N4 C20 C19 123.8(3) . .
N4 C20 H20 118.1 . .
C19 C20 H20 118.1 . .
O1 C21 O2 120.5(3) . .
O1 C21 C35 118.6(3) . .
O2 C21 C35 120.9(3) . .
O4 C22 O3 121.5(3) . .
O4 C22 C34 118.7(3) . .
O3 C22 C34 119.9(3) . .
O5 C23 O6 125.0(3) . .
O5 C23 C26 122.9(3) . .
O6 C23 C26 112.0(3) . .
O8 C24 O7 124.8(3) . .
O8 C24 C25 117.8(3) . .
O7 C24 C25 117.1(3) . .
C26 C25 C30 118.5(3) . .
C26 C25 C24 124.9(3) . .
C30 C25 C24 116.6(3) . .
C27 C26 C25 119.3(3) . .
C27 C26 C23 120.4(3) . .
C25 C26 C23 120.3(3) . .
C26 C27 C28 121.7(3) . .
C26 C27 H27 119.1 . .
C28 C27 H27 119.1 . .
C27 C28 C29 120.3(3) . .
C27 C28 H28 119.9 . .
C29 C28 H28 119.9 . .
C28 C29 C30 117.5(3) . .
C28 C29 C31 120.9(3) . .
C30 C29 C31 121.6(3) . .
C29 C30 C25 122.6(3) . .
C29 C30 H30 118.7 . .
C25 C30 H30 118.7 . .
C32 C31 C36 117.0(3) . .
C32 C31 C29 122.1(3) . .
C36 C31 C29 120.9(3) . .
C33 C32 C31 120.1(3) . .
C33 C32 H32 119.9 . .
C31 C32 H32 119.9 . .
C32 C33 C34 123.2(3) . .
C32 C33 H33 118.4 . .
C34 C33 H33 118.4 . .
C33 C34 C35 117.8(3) . .
C33 C34 C22 113.6(3) . .
C35 C34 C22 128.5(3) . .
C36 C35 C34 117.9(3) . .
C36 C35 C21 113.8(3) . .
C34 C35 C21 128.3(3) . .
C31 C36 C35 123.9(3) . .
C31 C36 H36 118.1 . .
C35 C36 H36 118.1 . .

loop_
_geom_bond_atom_site_label_1
_geom_bond_atom_site_label_2
_geom_bond_distance
_geom_bond_site_symmetry_2
Mn1 O7 2.059(2) 3_667
Mn1 O1 2.154(2) .
Mn1 N3 2.253(2) .
Mn1 N1 2.287(3) .
Mn1 N4 2.293(3) .
Mn1 N2 2.310(2) .
N1 C1 1.333(3) .
N1 C5 1.338(4) .
N2 C6 1.334(3) .
N2 C10 1.337(3) .
N3 C11 1.326(3) .
N3 C15 1.339(4) .
N4 C20 1.332(3) .
N4 C16 1.336(4) .
O1 C21 1.237(3) .
O2 C21 1.252(3) .
O2 H3A 1.28(4) .
O3 C22 1.274(3) .
O3 H3A 1.10(4) .
O4 C22 1.202(4) .
O5 C23 1.194(4) .
O6 C23 1.308(4) .
O6 H6 0.8200 .
O7 C24 1.254(4) .
O7 Mn1 2.059(2) 3_667
O8 C24 1.223(3) .
C1 C2 1.362(4) .
C1 H1 0.9300 .
C2 C3 1.358(4) .
C2 H2 0.9300 .
C3 C4 1.376(4) .
C3 H3 0.9300 .
C4 C5 1.378(4) .
C4 H4 0.9300 .
C5 C6 1.481(4) .
C6 C7 1.381(4) .
C7 C8 1.363(4) .
C7 H7 0.9300 .
C8 C9 1.355(5) .
C8 H8 0.9300 .
C9 C10 1.375(4) .
C9 H9 0.9300 .
C10 H10 0.9300 .
C11 C12 1.383(4) .
C11 H11 0.9300 .
C12 C13 1.357(5) .
C12 H12 0.9300 .
C13 C14 1.362(4) .
C13 H13 0.9300 .
C14 C15 1.390(4) .
C14 H14 0.9300 .
C15 C16 1.479(4) .
C16 C17 1.379(4) .
C17 C18 1.375(4) .
C17 H17 0.9300 .
C18 C19 1.365(4) .
C18 H18 0.9300 .
C19 C20 1.375(4) .
C19 H19 0.9300 .
C20 H20 0.9300 .
C21 C35 1.514(4) .
C22 C34 1.521(4) .
C23 C26 1.499(4) .
C24 C25 1.512(4) .
C25 C26 1.388(4) .
C25 C30 1.391(3) .
C26 C27 1.375(4) .
C27 C28 1.380(4) .
C27 H27 0.9300 .
C28 C29 1.387(4) .
C28 H28 0.9300 .
C29 C30 1.390(4) .
C29 C31 1.493(3) .
C30 H30 0.9300 .
C31 C32 1.380(4) .
C31 C36 1.385(4) .
C32 C33 1.375(3) .
C32 H32 0.9300 .
C33 C34 1.381(4) .
C33 H33 0.9300 .
C34 C35 1.401(4) .
C35 C36 1.393(3) .
C36 H36 0.9300 .

loop_
_geom_hbond_atom_site_label_D
_geom_hbond_atom_site_label_H
_geom_hbond_atom_site_label_A
_geom_hbond_distance_DH
_geom_hbond_distance_HA
_geom_hbond_distance_DA
_geom_hbond_angle_DHA
_geom_hbond_site_symmetry_A
O6 H6 O3 0.82 2.61 3.128(3) 122.9 4_576
O6 H6 O4 0.82 1.78 2.602(3) 176.3 4_576
O3 H3A O2 1.10(4) 1.28(4) 2.373(3) 169(3) .
